data_4322489
loop_
_publ_author_name
'Anbanandam Asokan'
'Periakaruppan T. Manoharan'

_publ_section_title
;
 1H NMR Studies on Strongly Antiferromagnetically Coupled Dicopper(II)
 Systems
;
_journal_name_full 'Inorganic Chemistry'
_journal_page_first 5642
_journal_page_last 5654
_journal_paper_doi 10.1021/ic9803356
_journal_volume 38
_journal_year 1999
_chemical_formula_sum 'C19 H34 Cl2 Cu2 N4 O11'
_chemical_formula_weight 692.48
_chemical_name_systematic
; 
 ? 
;
_space_group_IT_number 9
_symmetry_cell_setting monoclinic
_symmetry_space_group_name_Hall 'C -2yc'
_symmetry_space_group_name_H-M 'C 1 c 1'
_atom_sites_solution_hydrogens geom
_atom_sites_solution_primary direct
_atom_sites_solution_secondary difmap
_audit_creation_method SHELXL
_cell_angle_alpha 90.00
_cell_angle_beta 107.484(9)
_cell_angle_gamma 90.00
_cell_formula_units_Z 4
_cell_length_a 12.4723(15)
_cell_length_b 19.554(2)
_cell_length_c 12.1846(12)
_cell_measurement_reflns_used 25
_cell_measurement_temperature 293(2)
_cell_measurement_theta_max 32
_cell_measurement_theta_min 24
_cell_volume 2834.3(5)
_computing_cell_refinement 'CAD4 PROGRAMS'
_computing_data_collection 'CAD4 PROGRAMS'
_computing_data_reduction Molen
_computing_molecular_graphics ZORTEP
_computing_publication_material 'SHELXL-93 (Sheldrick, 1993)'
_computing_structure_refinement 'SHELXL-93 (Sheldrick, 1993)'
_computing_structure_solution 'SHELXS-86 (Sheldrick, 1990)'
_diffrn_ambient_temperature 293(2)
_diffrn_measurement_device 'CAD4 Diffractometer'
_diffrn_measurement_method Omega-Twotheta
_diffrn_radiation_monochromator graphite
_diffrn_radiation_source 'fine-focus sealed tube'
_diffrn_radiation_type CuK\a
_diffrn_radiation_wavelength 1.54184
_diffrn_reflns_av_R_equivalents 0.0473
_diffrn_reflns_av_sigmaI/netI 0.0188
_diffrn_reflns_limit_h_max 14
_diffrn_reflns_limit_h_min 0
_diffrn_reflns_limit_k_max 23
_diffrn_reflns_limit_k_min 0
_diffrn_reflns_limit_l_max 13
_diffrn_reflns_limit_l_min -14
_diffrn_reflns_number 2643
_diffrn_reflns_theta_max 67.95
_diffrn_reflns_theta_min 4.35
_diffrn_standards_decay_% 3
_diffrn_standards_interval_time '1 hour'
_diffrn_standards_number 2
_exptl_absorpt_coefficient_mu 4.119
_exptl_absorpt_correction_T_max 0.99
_exptl_absorpt_correction_T_min 0.74
_exptl_absorpt_correction_type psi-scan
_exptl_crystal_colour Green
_exptl_crystal_density_diffrn 1.623
_exptl_crystal_description Plate
_exptl_crystal_F_000 1424
_exptl_crystal_size_max 0.2
_exptl_crystal_size_mid 0.15
_exptl_crystal_size_min 0.15
_refine_diff_density_max 0.982
_refine_diff_density_min -0.376
_refine_diff_density_rms 0.097
_refine_ls_abs_structure_details 'Flack H D (1983), Acta Cryst. A39, 876-881'
_refine_ls_abs_structure_Flack -0.03(5)
_refine_ls_extinction_method none
_refine_ls_goodness_of_fit_all 1.001
_refine_ls_goodness_of_fit_obs 0.992
_refine_ls_hydrogen_treatment constr
_refine_ls_matrix_type full
_refine_ls_number_parameters 343
_refine_ls_number_reflns 2642
_refine_ls_number_restraints 2
_refine_ls_restrained_S_all 1.001
_refine_ls_restrained_S_obs 0.991
_refine_ls_R_factor_all 0.0623
_refine_ls_R_factor_obs 0.0591
_refine_ls_shift/esd_max 0.206
_refine_ls_shift/esd_mean 0.044
_refine_ls_structure_factor_coef Fsqd
_refine_ls_weighting_details 'w=1/[\s^2^(Fo^2^)+(0.1445P)^2^+1.4200P] where P=(Fo^2^+2Fc^2^)/3'
_refine_ls_weighting_scheme calc
_refine_ls_wR_factor_all 0.1682
_refine_ls_wR_factor_obs 0.1595
_reflns_number_observed 2443
_reflns_number_total 2642
_reflns_observed_criterion >2sigma(I)
_cod_data_source_file ic9803356.cif
_cod_data_source_block Complex2[MS.No:IC9803356]
_cod_depositor_comments
;
The following automatic conversions were performed:

'_refine_ls_weighting_scheme' value 'calc
w=1/[\s^2^(Fo^2^)+(0.1445P)^2^+1.4200P] where P=(Fo^2^+2Fc^2^)/3' was
changed to 'calc'. New tag '_refine_ls_weighting_details' was
created. The value of the new tag was set to
'w=1/[\s^2^(Fo^2^)+(0.1445P)^2^+1.4200P] where P=(Fo^2^+2Fc^2^)/3'.

Automatic conversion script
Id: cif_fix_values 3143 2015-03-26 13:38:13Z robertas 
;
_cod_original_cell_volume 2834.4(5)
_cod_database_code 4322489

loop_
_symmetry_equiv_pos_as_xyz
'x, y, z'
'x, -y, z+1/2'
'x+1/2, y+1/2, z'
'x+1/2, -y+1/2, z+1/2'

loop_
_atom_site_aniso_label
_atom_site_aniso_U_11
_atom_site_aniso_U_22
_atom_site_aniso_U_33
_atom_site_aniso_U_23
_atom_site_aniso_U_13
_atom_site_aniso_U_12
Cu1 0.0522(6) 0.0703(6) 0.0506(6) 0.0136(5) 0.0151(4) 0.0067(5)
Cu2 0.0547(6) 0.0833(7) 0.0497(6) 0.0138(5) 0.0159(4) -0.0090(5)
N1 0.063(4) 0.059(3) 0.048(3) 0.013(2) 0.023(3) 0.005(3)
N2 0.057(4) 0.071(4) 0.059(4) 0.010(3) 0.010(3) 0.009(3)
N3 0.067(4) 0.077(4) 0.048(3) 0.010(3) 0.011(3) -0.009(3)
N4 0.067(4) 0.112(6) 0.067(4) -0.006(4) 0.034(4) -0.023(4)
O1 0.051(3) 0.068(3) 0.053(3) 0.012(2) 0.020(2) 0.003(2)
O2 0.056(3) 0.120(6) 0.073(4) 0.031(4) 0.023(3) 0.014(3)
O3 0.148(9) 0.126(7) 0.073(5) -0.013(5) 0.019(5) -0.009(7)
Cl1 0.325(8) 0.140(3) 0.094(2) 0.040(2) 0.120(4) 0.101(4)
O4 0.340(51) 0.563(71) 0.302(45) 0.068(45) -0.191(42) -0.043(46)
O5 0.187(13) 0.171(10) 0.076(5) -0.001(6) 0.038(7) 0.010(10)
O6 0.212(17) 0.179(12) 0.102(8) -0.031(8) 0.047(9) 0.058(11)
O7 0.334(29) 0.124(9) 0.137(11) 0.024(8) 0.047(16) 0.017(14)
Cl2 0.103(2) 0.0842(13) 0.0657(13) -0.0023(10) 0.0168(12) -0.0136(13)
O8 0.266(27) 0.328(29) 0.210(22) -0.052(20) 0.085(19) -0.193(25)
O9 0.302(26) 0.228(19) 0.106(9) -0.080(11) 0.060(12) -0.089(18)
O10 0.381(33) 0.215(17) 0.147(13) 0.113(13) 0.130(17) 0.085(19)
O11 0.457(49) 0.473(50) 0.301(34) -0.085(34) -0.048(34) 0.394(47)
C1 0.037(3) 0.060(4) 0.048(3) 0.002(3) 0.002(3) -0.003(3)
C2 0.045(3) 0.056(4) 0.057(4) 0.003(3) 0.017(3) 0.003(3)
C3 0.053(4) 0.068(4) 0.066(5) -0.003(3) 0.024(3) 0.002(3)
C4 0.049(4) 0.068(4) 0.080(5) -0.004(4) 0.015(4) 0.002(3)
C5 0.061(5) 0.055(4) 0.073(5) -0.004(3) 0.003(4) 0.004(3)
C6 0.053(4) 0.049(3) 0.059(4) 0.004(3) 0.005(3) -0.003(3)
C7 0.088(7) 0.092(7) 0.138(11) -0.015(7) 0.044(7) 0.035(6)
C8 0.064(5) 0.059(4) 0.057(4) 0.013(3) 0.028(4) -0.003(3)
C9 0.098(7) 0.061(4) 0.080(6) 0.014(4) 0.033(5) -0.001(5)
C10 0.107(9) 0.095(8) 0.122(11) 0.067(8) 0.038(8) 0.024(7)
C11 0.088(9) 0.125(11) 0.152(14) 0.081(11) 0.020(8) 0.030(8)
C12 0.119(10) 0.099(7) 0.053(5) -0.008(5) 0.004(6) -0.003(7)
C13 0.081(7) 0.122(10) 0.118(9) 0.036(8) 0.033(7) 0.052(7)
C14 0.078(6) 0.055(4) 0.059(4) 0.005(3) 0.008(4) -0.015(4)
C15 0.103(8) 0.087(6) 0.056(5) 0.026(4) 0.021(5) -0.009(6)
C16 0.130(11) 0.103(8) 0.102(8) 0.018(7) 0.051(8) -0.043(8)
C17 0.113(9) 0.109(8) 0.092(7) 0.008(6) 0.062(7) -0.022(7)
C18 0.063(6) 0.140(11) 0.108(10) -0.016(8) 0.048(7) -0.023(6)
C19 0.085(7) 0.141(11) 0.101(9) -0.039(8) 0.025(7) -0.036(8)

loop_
_atom_site_label
_atom_site_type_symbol
_atom_site_fract_x
_atom_site_fract_y
_atom_site_fract_z
_atom_site_U_iso_or_equiv
_atom_site_thermal_displace_type
_atom_site_occupancy
_atom_site_calc_flag
_atom_site_refinement_flags
_atom_site_disorder_group
Cu1 Cu 0.09055(8) 0.23688(6) 0.30391(8) 0.0578(3) Uani 1 d . .
Cu2 Cu 0.05997(9) 0.11790(7) 0.45272(9) 0.0625(4) Uani 1 d . .
N1 N 0.2202(6) 0.2670(3) 0.2607(5) 0.0553(14) Uani 1 d . .
N2 N -0.0236(6) 0.2884(4) 0.1789(6) 0.064(2) Uani 1 d . .
N3 N 0.1632(7) 0.0435(4) 0.5207(6) 0.065(2) Uani 1 d . .
N4 N -0.0827(7) 0.0678(5) 0.4547(7) 0.079(2) Uani 1 d . .
O1 O 0.1746(4) 0.1572(3) 0.3863(5) 0.0565(12) Uani 1 d . .
O2 O -0.0155(6) 0.1944(5) 0.3644(6) 0.082(2) Uani 1 d . .
H2 H -0.0894(6) 0.2079(5) 0.3536(6) 0.099 Uiso 1 calc R .
O3 O 0.0777(11) 0.1795(6) 0.6152(8) 0.119(3) Uani 1 d . .
H3A H 0.0495(11) 0.2238(6) 0.6101(8) 0.143 Uiso 1 calc R .
H3B H 0.1132(11) 0.1604(6) 0.6869(8) 0.143 Uiso 1 calc R .
Cl1 Cl 0.1539(7) 0.1686(3) 0.9117(4) 0.174(3) Uani 1 d . .
O4 O 0.0258(38) 0.1506(34) 0.8514(41) 0.465(37) Uani 1 d . .
O5 O 0.1690(14) 0.1532(8) 1.0224(9) 0.145(5) Uani 1 d . .
O6 O 0.1905(17) 0.1258(8) 0.8490(12) 0.164(6) Uani 1 d . .
O7 O 0.1244(27) 0.2322(8) 0.8792(16) 0.204(9) Uani 1 d . .
Cl2 Cl 0.6422(3) 0.13075(13) 0.0393(2) 0.0863(7) Uani 1 d . .
O8 O 0.5314(25) 0.1019(16) 0.0211(23) 0.265(15) Uani 1 d . .
O9 O 0.6620(23) 0.1682(11) 0.1397(14) 0.212(10) Uani 1 d . .
O10 O 0.6335(27) 0.1687(10) -0.0525(16) 0.236(12) Uani 1 d . .
O11 O 0.7202(37) 0.0848(22) 0.0556(33) 0.446(33) Uani 1 d . .
C1 C 0.2579(6) 0.1246(4) 0.3639(6) 0.051(2) Uani 1 d . .
C2 C 0.3210(6) 0.1565(4) 0.2999(6) 0.0523(15) Uani 1 d . .
C3 C 0.4114(7) 0.1226(4) 0.2778(8) 0.061(2) Uani 1 d . .
H3 H 0.4525(7) 0.1449(4) 0.2362(8) 0.073 Uiso 1 calc R .
C4 C 0.4408(7) 0.0565(5) 0.3164(9) 0.067(2) Uani 1 d . .
C5 C 0.3822(8) 0.0265(4) 0.3825(8) 0.067(2) Uani 1 d . .
H5 H 0.4027(8) -0.0172(4) 0.4113(8) 0.080 Uiso 1 calc R .
C6 C 0.2933(7) 0.0590(4) 0.4082(7) 0.056(2) Uani 1 d . .
C7 C 0.5368(12) 0.0224(7) 0.2905(15) 0.104(4) Uani 1 d . .
H7A H 0.5657(12) 0.0517(7) 0.2429(15) 0.156 Uiso 1 calc R .
H7B H 0.5119(12) -0.0198(7) 0.2509(15) 0.156 Uiso 1 calc R .
H7C H 0.5949(12) 0.0132(7) 0.3611(15) 0.156 Uiso 1 calc R .
C8 C 0.3029(8) 0.2275(4) 0.2589(7) 0.058(2) Uani 1 d . .
H8 H 0.3565(8) 0.2460(4) 0.2284(7) 0.070 Uiso 1 calc R .
C9 C 0.2226(10) 0.3380(5) 0.2207(10) 0.079(2) Uani 1 d . .
H9A H 0.2895(10) 0.3450(5) 0.1972(10) 0.094 Uiso 1 calc R .
H9B H 0.2254(10) 0.3693(5) 0.2832(10) 0.094 Uiso 1 calc R .
C10 C 0.1193(12) 0.3524(7) 0.1207(14) 0.107(5) Uani 1 d . .
H10A H 0.1294(12) 0.3968(7) 0.0898(14) 0.129 Uiso 1 calc R .
H10B H 0.1170(12) 0.3189(7) 0.0613(14) 0.129 Uiso 1 calc R .
C11 C 0.0126(13) 0.3523(9) 0.1395(17) 0.125(6) Uani 1 d . .
H11A H -0.0432(13) 0.3653(9) 0.0682(17) 0.150 Uiso 1 calc R .
H11B H 0.0128(13) 0.3875(9) 0.1958(17) 0.150 Uiso 1 calc R .
C12 C -0.0612(13) 0.2374(6) 0.0832(9) 0.095(4) Uani 1 d . .
H12A H -0.0839(13) 0.1960(6) 0.1121(9) 0.143 Uiso 1 calc R .
H12B H -0.0003(13) 0.2279(6) 0.0525(9) 0.143 Uiso 1 calc R .
H12C H -0.1235(13) 0.2558(6) 0.0235(9) 0.143 Uiso 1 calc R .
C13 C -0.1277(11) 0.3034(8) 0.2124(14) 0.106(4) Uani 1 d . .
H13A H -0.1538(11) 0.2621(8) 0.2385(14) 0.159 Uiso 1 calc R .
H13B H -0.1850(11) 0.3210(8) 0.1470(14) 0.159 Uiso 1 calc R .
H13C H -0.1107(11) 0.3367(8) 0.2731(14) 0.159 Uiso 1 calc R .
C14 C 0.2459(9) 0.0240(4) 0.4888(8) 0.067(2) Uani 1 d . .
H14 H 0.2799(9) -0.0169(4) 0.5198(8) 0.081 Uiso 1 calc R .
C15 C 0.1415(11) 0.0048(6) 0.6163(8) 0.083(3) Uani 1 d . .
H15A H 0.1525(11) 0.0349(6) 0.6821(8) 0.099 Uiso 1 calc R .
H15B H 0.1955(11) -0.0322(6) 0.6387(8) 0.099 Uiso 1 calc R .
C16 C 0.0226(14) -0.0249(7) 0.5845(13) 0.108(4) Uani 1 d . .
H16A H 0.0105(14) -0.0530(7) 0.5162(13) 0.130 Uiso 1 calc R .
H16B H 0.0169(14) -0.0544(7) 0.6465(13) 0.130 Uiso 1 calc R .
C17 C -0.0690(13) 0.0282(7) 0.5622(12) 0.097(4) Uani 1 d . .
H17A H -0.1396(13) 0.0058(7) 0.5576(12) 0.117 Uiso 1 calc R .
H17B H -0.0523(13) 0.0597(7) 0.6267(12) 0.117 Uiso 1 calc R .
C18 C -0.1740(10) 0.1168(7) 0.4466(13) 0.099(4) Uani 1 d . .
H18A H -0.1861(10) 0.1438(7) 0.3781(13) 0.148 Uiso 1 calc R .
H18B H -0.1540(10) 0.1462(7) 0.5127(13) 0.148 Uiso 1 calc R .
H18C H -0.2416(10) 0.0924(7) 0.4435(13) 0.148 Uiso 1 calc R .
C19 C -0.1190(12) 0.0220(9) 0.3499(13) 0.110(5) Uani 1 d . .
H19A H -0.0608(12) -0.0107(9) 0.3526(13) 0.164 Uiso 1 calc R .
H19B H -0.1324(12) 0.0493(9) 0.2815(13) 0.164 Uiso 1 calc R .
H19C H -0.1867(12) -0.0016(9) 0.3490(13) 0.164 Uiso 1 calc R .

loop_
_atom_type_symbol
_atom_type_description
_atom_type_scat_dispersion_real
_atom_type_scat_dispersion_imag
_atom_type_scat_source
C C 0.0181 0.0091 'International Tables Vol C Tables 4.2.6.8 and 6.1.1.4'
H H 0.0000 0.0000 'International Tables Vol C Tables 4.2.6.8 and 6.1.1.4'
N N 0.0311 0.0180 'International Tables Vol C Tables 4.2.6.8 and 6.1.1.4'
O O 0.0492 0.0322 'International Tables Vol C Tables 4.2.6.8 and 6.1.1.4'
Cl Cl 0.3639 0.7018 'International Tables Vol C Tables 4.2.6.8 and 6.1.1.4'
Cu Cu -1.9646 0.5888 'International Tables Vol C Tables 4.2.6.8 and 6.1.1.4'

loop_
_geom_angle_atom_site_label_1
_geom_angle_atom_site_label_2
_geom_angle_atom_site_label_3
_geom_angle
_geom_angle_site_symmetry_1
_geom_angle_site_symmetry_3
_geom_angle_publ_flag
O2 Cu1 N1 168.3(3) . . ?
O2 Cu1 O1 77.3(3) . . ?
N1 Cu1 O1 91.1(2) . . ?
O2 Cu1 N2 95.5(3) . . ?
N1 Cu1 N2 95.8(3) . . ?
O1 Cu1 N2 157.7(3) . . ?
O2 Cu1 Cu2 37.2(2) . . ?
N1 Cu1 Cu2 131.2(2) . . ?
O1 Cu1 Cu2 40.21(15) . . ?
N2 Cu1 Cu2 130.2(2) . . ?
O2 Cu2 N3 165.7(3) . . ?
O2 Cu2 O1 76.3(3) . . ?
N3 Cu2 O1 89.9(3) . . ?
O2 Cu2 N4 95.6(4) . . ?
N3 Cu2 N4 95.9(4) . . ?
O1 Cu2 N4 157.5(3) . . ?
O2 Cu2 O3 88.8(4) . . ?
N3 Cu2 O3 98.4(4) . . ?
O1 Cu2 O3 104.8(4) . . ?
N4 Cu2 O3 95.8(4) . . ?
O2 Cu2 Cu1 36.6(2) . . ?
N3 Cu2 Cu1 129.6(2) . . ?
O1 Cu2 Cu1 39.7(2) . . ?
N4 Cu2 Cu1 129.8(3) . . ?
O3 Cu2 Cu1 96.7(3) . . ?
C8 N1 C9 117.4(7) . . ?
C8 N1 Cu1 124.0(5) . . ?
C9 N1 Cu1 118.5(6) . . ?
C11 N2 C13 107.4(10) . . ?
C11 N2 C12 111.7(12) . . ?
C13 N2 C12 104.4(11) . . ?
C11 N2 Cu1 117.3(7) . . ?
C13 N2 Cu1 111.4(6) . . ?
C12 N2 Cu1 104.0(6) . . ?
C14 N3 C15 116.6(9) . . ?
C14 N3 Cu2 126.0(6) . . ?
C15 N3 Cu2 117.5(7) . . ?
C18 N4 C17 106.3(10) . . ?
C18 N4 C19 107.5(10) . . ?
C17 N4 C19 111.2(11) . . ?
C18 N4 Cu2 110.4(7) . . ?
C17 N4 Cu2 113.0(8) . . ?
C19 N4 Cu2 108.4(7) . . ?
C1 O1 Cu1 127.4(5) . . ?
C1 O1 Cu2 127.3(5) . . ?
Cu1 O1 Cu2 100.1(2) . . ?
Cu1 O2 Cu2 106.2(3) . . ?
O6 Cl1 O7 122.8(13) . . ?
O6 Cl1 O5 118.6(10) . . ?
O7 Cl1 O5 117.0(12) . . ?
O6 Cl1 O4 93.9(28) . . ?
O7 Cl1 O4 85.4(25) . . ?
O5 Cl1 O4 103.5(23) . . ?
O11 Cl2 O10 112.7(27) . . ?
O11 Cl2 O9 107.8(20) . . ?
O10 Cl2 O9 113.6(14) . . ?
O11 Cl2 O8 113.1(30) . . ?
O10 Cl2 O8 105.0(19) . . ?
O9 Cl2 O8 104.5(15) . . ?
O1 C1 C2 120.6(6) . . ?
O1 C1 C6 122.4(7) . . ?
C2 C1 C6 116.9(7) . . ?
C3 C2 C1 120.8(7) . . ?
C3 C2 C8 115.6(7) . . ?
C1 C2 C8 123.5(7) . . ?
C4 C3 C2 121.5(8) . . ?
C5 C4 C3 117.7(8) . . ?
C5 C4 C7 122.5(10) . . ?
C3 C4 C7 119.7(10) . . ?
C4 C5 C6 122.5(7) . . ?
C5 C6 C1 120.5(8) . . ?
C5 C6 C14 116.6(7) . . ?
C1 C6 C14 122.7(8) . . ?
N1 C8 C2 126.8(7) . . ?
N1 C9 C10 110.2(9) . . ?
C11 C10 C9 119.0(13) . . ?
C10 C11 N2 116.9(12) . . ?
N3 C14 C6 126.7(8) . . ?
N3 C15 C16 112.8(9) . . ?
C17 C16 C15 114.1(11) . . ?
N4 C17 C16 113.5(10) . . ?

loop_
_geom_bond_atom_site_label_1
_geom_bond_atom_site_label_2
_geom_bond_distance
_geom_bond_site_symmetry_2
_geom_bond_publ_flag
Cu1 O2 1.889(7) . ?
Cu1 N1 1.936(7) . ?
Cu1 O1 1.976(5) . ?
Cu1 N2 2.014(7) . ?
Cu1 Cu2 3.0432(15) . ?
Cu2 O2 1.916(7) . ?
Cu2 N3 1.955(8) . ?
Cu2 O1 1.995(5) . ?
Cu2 N4 2.037(8) . ?
Cu2 O3 2.271(10) . ?
N1 C8 1.293(11) . ?
N1 C9 1.475(11) . ?
N2 C11 1.46(2) . ?
N2 C13 1.502(14) . ?
N2 C12 1.497(13) . ?
N3 C14 1.266(14) . ?
N3 C15 1.480(11) . ?
N4 C18 1.47(2) . ?
N4 C17 1.49(2) . ?
N4 C19 1.51(2) . ?
O1 C1 1.316(10) . ?
Cl1 O6 1.304(12) . ?
Cl1 O7 1.323(15) . ?
Cl1 O5 1.339(12) . ?
Cl1 O4 1.58(4) . ?
Cl2 O11 1.30(2) . ?
Cl2 O10 1.319(12) . ?
Cl2 O9 1.383(13) . ?
Cl2 O8 1.45(2) . ?
C1 C2 1.409(11) . ?
C1 C6 1.412(10) . ?
C2 C3 1.403(11) . ?
C2 C8 1.470(10) . ?
C3 C4 1.385(12) . ?
C4 C5 1.372(15) . ?
C4 C7 1.485(14) . ?
C5 C6 1.393(14) . ?
C6 C14 1.460(12) . ?
C9 C10 1.51(2) . ?
C10 C11 1.42(2) . ?
C15 C16 1.53(2) . ?
C16 C17 1.51(2) . ?
